data_7034739
loop_
_publ_author_name
'Zhou, Xue-Quan'
'Sun, Qian'
'Jiang, Lin'
'Li, Si-Tong'
'Gu, Wen'
'Tian, Jin-Lei'
'Liu, Xin'
'Yan, Shi-Ping'

_publ_section_title
;
 Synthesis, characterization, DNA/BSA interactions and anticancer activity
 of achiral and chiral copper complexes.
;
_journal_issue 20
_journal_name_full 'Dalton transactions (Cambridge, England : 2003)'
_journal_page_first 9516
_journal_page_last 9527
_journal_paper_doi 10.1039/c5dt00931f
_journal_volume 44
_journal_year 2015
_chemical_formula_sum 'C23 H21 Cl2 Cu N3 O4'
_chemical_formula_weight 537.87
_chemical_name_systematic
; 
 ? 
;
_space_group_IT_number 61
_symmetry_cell_setting orthorhombic
_symmetry_space_group_name_Hall '-P 2ac 2ab'
_symmetry_space_group_name_H-M 'P b c a'
_atom_sites_solution_hydrogens geom
_atom_sites_solution_primary direct
_atom_sites_solution_secondary difmap
_audit_creation_method SHELXL-97
_audit_update_record
;
2014-07-12 deposited with the CCDC.
2015-04-07 downloaded from the CCDC.
;
_cell_angle_alpha 90.00
_cell_angle_beta 90.00
_cell_angle_gamma 90.00
_cell_formula_units_Z 8
_cell_length_a 13.966(4)
_cell_length_b 13.887(4)
_cell_length_c 23.249(6)
_cell_measurement_reflns_used 4048
_cell_measurement_temperature 113(2)
_cell_measurement_theta_max 27.9
_cell_measurement_theta_min 2.0
_cell_volume 4509(2)
_computing_structure_refinement 'SHELXL-97 (Sheldrick, 1997)'
_computing_structure_solution 'SHELXS-97 (Sheldrick, 1990)'
_diffrn_ambient_temperature 113(2)
_diffrn_measured_fraction_theta_full 0.998
_diffrn_measured_fraction_theta_max 0.998
_diffrn_radiation_monochromator graphite
_diffrn_radiation_source 'fine-focus sealed tube'
_diffrn_radiation_type MoK\a
_diffrn_radiation_wavelength 0.71073
_diffrn_reflns_av_R_equivalents 0.0468
_diffrn_reflns_av_sigmaI/netI 0.0301
_diffrn_reflns_limit_h_max 16
_diffrn_reflns_limit_h_min -16
_diffrn_reflns_limit_k_max 15
_diffrn_reflns_limit_k_min -16
_diffrn_reflns_limit_l_max 27
_diffrn_reflns_limit_l_min -25
_diffrn_reflns_number 33352
_diffrn_reflns_theta_full 25.01
_diffrn_reflns_theta_max 25.01
_diffrn_reflns_theta_min 2.25
_exptl_absorpt_coefficient_mu 1.242
_exptl_absorpt_correction_T_max 1.0000
_exptl_absorpt_correction_T_min 0.7489
_exptl_absorpt_correction_type multi-scan
_exptl_absorpt_process_details CrystalClear
_exptl_crystal_colour blue
_exptl_crystal_density_diffrn 1.585
_exptl_crystal_density_method 'not measured'
_exptl_crystal_description Prism
_exptl_crystal_F_000 2200
_exptl_crystal_size_max 0.20
_exptl_crystal_size_mid 0.20
_exptl_crystal_size_min 0.20
_platon_squeeze_details
;
;
_refine_diff_density_max 0.526
_refine_diff_density_min -0.375
_refine_diff_density_rms 0.066
_refine_ls_extinction_method none
_refine_ls_goodness_of_fit_ref 1.108
_refine_ls_hydrogen_treatment mixed
_refine_ls_matrix_type full
_refine_ls_number_parameters 382
_refine_ls_number_reflns 3976
_refine_ls_number_restraints 0
_refine_ls_restrained_S_all 1.108
_refine_ls_R_factor_all 0.0407
_refine_ls_R_factor_gt 0.0375
_refine_ls_shift/su_max 0.001
_refine_ls_shift/su_mean 0.000
_refine_ls_structure_factor_coef Fsqd
_refine_ls_weighting_details 'calc w=1/[\s^2^(Fo^2^)+(0.0535P)^2^+2.5948P] where P=(Fo^2^+2Fc^2^)/3'
_refine_ls_weighting_scheme calc
_refine_ls_wR_factor_gt 0.0982
_refine_ls_wR_factor_ref 0.1007
_reflns_number_gt 3733
_reflns_number_total 3976
_reflns_threshold_expression >2sigma(I)
_cod_data_source_file c5dt00931f2.cif
_cod_data_source_block bb
_cod_depositor_comments
;
The following automatic conversions were performed:

'_symmetry_cell_setting' value 'Orthorhombic' changed to
'orthorhombic' according to
/usr/data/users/saulius/crontab/automatic-downloads/rss-feeds/RSC/lib/dictionaries/cif_core.dic
dictionary named 'cif_core.dic' version 2.4.2 from 2011-04-26.

Automatic conversion script
Id: cif_fix_values 3143 2015-03-26 13:38:13Z robertas 

 Adding full bibliography for 7034739--7034744.cif.
;
_cod_original_sg_symbol_H-M Pbca
_cod_database_code 7034739

loop_
_symmetry_equiv_pos_as_xyz
'x, y, z'
'-x+1/2, -y, z+1/2'
'x+1/2, -y+1/2, -z'
'-x, y+1/2, -z+1/2'
'-x, -y, -z'
'x-1/2, y, -z-1/2'
'-x-1/2, y-1/2, z'
'x, -y-1/2, z-1/2'

loop_
_atom_site_label
_atom_site_type_symbol
_atom_site_fract_x
_atom_site_fract_y
_atom_site_fract_z
_atom_site_U_iso_or_equiv
_atom_site_adp_type
_atom_site_occupancy
_atom_site_symmetry_multiplicity
_atom_site_calc_flag
Cu1 Cu 0.08873(2) 0.41543(2) 0.004351(11) 0.01877(12) Uani 1 1 d
N1 N 0.07853(13) 0.40397(15) 0.08907(8) 0.0198(4) Uani 1 1 d
N2 N 0.08264(14) 0.26855(16) 0.00698(8) 0.0224(5) Uani 1 1 d
N3 N 0.09615(13) 0.39166(16) -0.07975(9) 0.0221(4) Uani 1 1 d
C1 C 0.10089(17) 0.4711(2) 0.12862(11) 0.0243(5) Uani 1 1 d
C2 C 0.09091(18) 0.4552(2) 0.18660(11) 0.0293(6) Uani 1 1 d
C3 C 0.0561(2) 0.3676(2) 0.20475(11) 0.0315(6) Uani 1 1 d
C4 C 0.0333(2) 0.2973(2) 0.16467(11) 0.0309(6) Uani 1 1 d
C5 C 0.04661(17) 0.31754(18) 0.10679(10) 0.0234(5) Uani 1 1 d
C6 C 0.02620(19) 0.24538(19) 0.05963(10) 0.0251(5) Uani 1 1 d
C7 C 0.03309(19) 0.2393(2) -0.04684(10) 0.0252(5) Uani 1 1 d
C8 C 0.06596(17) 0.30322(18) -0.09513(10) 0.0239(5) Uani 1 1 d
C9 C 0.0621(2) 0.2755(2) -0.15232(11) 0.0326(6) Uani 1 1 d
C10 C 0.08951(19) 0.3412(2) -0.19427(12) 0.0363(7) Uani 1 1 d
C11 C 0.1219(2) 0.4306(2) -0.17812(11) 0.0331(6) Uani 1 1 d
C12 C 0.12470(18) 0.4540(2) -0.12058(11) 0.0272(6) Uani 1 1 d
C13 C 0.1828(2) 0.2268(2) 0.00716(11) 0.0283(6) Uani 1 1 d
C14 C 0.25025(17) 0.28329(19) 0.04555(11) 0.0284(6) Uani 1 1 d
C15 C 0.29291(17) 0.36387(19) 0.02247(11) 0.0264(5) Uani 1 1 d
C16 C 0.3468(2) 0.4276(2) 0.05680(15) 0.0398(7) Uani 1 1 d
C17 C 0.3570(2) 0.4096(2) 0.11530(14) 0.0390(7) Uani 1 1 d
C18 C 0.31783(18) 0.3262(2) 0.13862(12) 0.0340(6) Uani 1 1 d
C19 C 0.26560(18) 0.2597(2) 0.10425(11) 0.0318(6) Uani 1 1 d
C20 C 0.2321(2) 0.1720(2) 0.12964(12) 0.0357(7) Uani 1 1 d
C21 C 0.2490(2) 0.1543(3) 0.18635(13) 0.0463(8) Uani 1 1 d
C22 C 0.2970(2) 0.2196(3) 0.22158(14) 0.0548(10) Uani 1 1 d
C23 C 0.3300(2) 0.3030(3) 0.19898(13) 0.0480(8) Uani 1 1 d
Cl1 Cl 0.11293(5) 0.57571(4) 0.00152(2) 0.02214(16) Uani 1 1 d
Cl2 Cl 0.39626(5) 0.03783(5) 0.35749(3) 0.03628(19) Uani 1 1 d
H1 H 0.1191(18) 0.5235(19) 0.1157(11) 0.017(7) Uiso 1 1 d
H2 H 0.1036(19) 0.502(2) 0.2113(13) 0.032(8) Uiso 1 1 d
H3 H 0.050(2) 0.359(2) 0.2437(13) 0.038(8) Uiso 1 1 d
H4 H 0.0137(19) 0.232(2) 0.1766(12) 0.034(8) Uiso 1 1 d
H9 H 0.045(2) 0.214(2) -0.1596(12) 0.038(8) Uiso 1 1 d
H10 H 0.085(2) 0.325(2) -0.2314(14) 0.049(10) Uiso 1 1 d
H11 H 0.145(2) 0.474(2) -0.2038(13) 0.042(8) Uiso 1 1 d
H12 H 0.1456(17) 0.5107(18) -0.1094(10) 0.013(6) Uiso 1 1 d
H15 H 0.2851(19) 0.3815(19) -0.0169(11) 0.024(7) Uiso 1 1 d
H16 H 0.375(2) 0.477(2) 0.0360(14) 0.045(9) Uiso 1 1 d
H17 H 0.3946(17) 0.4482(19) 0.1371(11) 0.016(6) Uiso 1 1 d
H20 H 0.197(2) 0.130(2) 0.1094(12) 0.036(8) Uiso 1 1 d
H21 H 0.224(3) 0.092(3) 0.2049(15) 0.068(11) Uiso 1 1 d
H22 H 0.307(3) 0.213(3) 0.2648(15) 0.063(10) Uiso 1 1 d
H23 H 0.372(2) 0.356(3) 0.2242(14) 0.060(10) Uiso 1 1 d
H6A H -0.0422(19) 0.2484(19) 0.0494(10) 0.020(6) Uiso 1 1 d
H7A H -0.0325(18) 0.2471(18) -0.0402(9) 0.014(6) Uiso 1 1 d
H13A H 0.2038(19) 0.2302(19) -0.0318(12) 0.029(7) Uiso 1 1 d
H6B H 0.0388(18) 0.1789(19) 0.0735(10) 0.023(7) Uiso 1 1 d
H7B H 0.045(2) 0.170(2) -0.0547(12) 0.037(8) Uiso 1 1 d
H13B H 0.1700(18) 0.1652(19) 0.0196(11) 0.020(6) Uiso 1 1 d
O2 O 0.34094(19) -0.0325(2) 0.32786(12) 0.0723(8) Uani 1 1 d
O3 O 0.4248(2) 0.00321(19) 0.41339(11) 0.0668(8) Uani 1 1 d
O4 O 0.34160(16) 0.12404(16) 0.36587(9) 0.0506(6) Uani 1 1 d
O5 O 0.48037(15) 0.05931(17) 0.32389(10) 0.0515(6) Uani 1 1 d

loop_
_atom_site_aniso_label
_atom_site_aniso_U_11
_atom_site_aniso_U_22
_atom_site_aniso_U_33
_atom_site_aniso_U_23
_atom_site_aniso_U_13
_atom_site_aniso_U_12
Cu1 0.0204(2) 0.0194(2) 0.01657(18) -0.00264(10) -0.00066(10) 0.00012(11)
N1 0.0174(10) 0.0221(11) 0.0198(10) -0.0020(8) -0.0036(7) 0.0034(8)
N2 0.0251(11) 0.0206(12) 0.0215(10) -0.0028(8) -0.0023(7) 0.0013(9)
N3 0.0188(10) 0.0271(12) 0.0204(10) -0.0043(9) 0.0004(7) 0.0016(8)
C1 0.0242(13) 0.0257(15) 0.0230(13) -0.0022(11) -0.0026(9) 0.0003(11)
C2 0.0305(14) 0.0355(17) 0.0220(13) -0.0081(12) -0.0041(10) 0.0033(11)
C3 0.0375(15) 0.0387(16) 0.0183(13) 0.0030(11) -0.0003(11) 0.0020(13)
C4 0.0361(15) 0.0307(15) 0.0257(13) 0.0037(11) 0.0008(11) 0.0020(12)
C5 0.0219(12) 0.0242(13) 0.0242(12) 0.0001(10) -0.0023(9) 0.0038(10)
C6 0.0296(14) 0.0219(14) 0.0240(12) 0.0011(10) -0.0008(10) -0.0016(11)
C7 0.0246(13) 0.0251(14) 0.0259(13) -0.0073(10) -0.0033(10) -0.0025(11)
C8 0.0189(11) 0.0291(14) 0.0237(12) -0.0052(10) -0.0014(9) 0.0022(10)
C9 0.0324(14) 0.0392(18) 0.0261(13) -0.0110(12) -0.0003(11) -0.0062(13)
C10 0.0345(16) 0.053(2) 0.0216(14) -0.0090(13) 0.0011(11) -0.0045(13)
C11 0.0337(15) 0.0431(18) 0.0226(13) 0.0031(12) 0.0038(11) -0.0007(13)
C12 0.0242(13) 0.0313(16) 0.0261(13) -0.0011(11) 0.0026(10) -0.0010(12)
C13 0.0299(14) 0.0262(15) 0.0287(14) -0.0034(11) -0.0011(10) 0.0092(12)
C14 0.0225(12) 0.0296(15) 0.0331(13) -0.0002(11) 0.0031(10) 0.0080(11)
C15 0.0187(12) 0.0282(14) 0.0322(14) 0.0015(11) 0.0007(10) 0.0037(10)
C16 0.0275(15) 0.0282(16) 0.064(2) -0.0022(14) 0.0052(13) 0.0031(12)
C17 0.0269(14) 0.0406(18) 0.0496(18) -0.0192(14) -0.0026(13) 0.0036(13)
C18 0.0205(13) 0.0431(17) 0.0383(15) -0.0108(12) -0.0039(11) 0.0084(12)
C19 0.0223(13) 0.0381(16) 0.0350(14) -0.0043(12) 0.0016(10) 0.0106(11)
C20 0.0364(16) 0.0329(17) 0.0377(16) 0.0069(12) 0.0078(12) 0.0099(13)
C21 0.0359(17) 0.066(2) 0.0370(17) 0.0033(15) 0.0076(13) 0.0183(16)
C22 0.0476(18) 0.083(3) 0.0339(17) 0.0070(17) 0.0043(14) 0.0279(19)
C23 0.0368(17) 0.070(2) 0.0370(16) -0.0089(16) -0.0028(13) 0.0155(16)
Cl1 0.0234(3) 0.0206(3) 0.0224(3) -0.0018(2) -0.0018(2) -0.0013(2)
Cl2 0.0369(4) 0.0312(4) 0.0407(4) -0.0003(3) 0.0008(3) -0.0006(3)
O2 0.0654(17) 0.0698(18) 0.0818(18) -0.0382(15) 0.0167(14) -0.0291(14)
O3 0.0813(18) 0.0722(19) 0.0468(14) 0.0216(12) 0.0040(12) 0.0192(14)
O4 0.0513(14) 0.0434(14) 0.0572(14) 0.0017(11) -0.0003(10) 0.0116(11)
O5 0.0390(12) 0.0524(15) 0.0630(15) 0.0145(12) 0.0097(10) 0.0032(10)

loop_
_atom_type_symbol
_atom_type_description
_atom_type_scat_dispersion_real
_atom_type_scat_dispersion_imag
_atom_type_scat_source
C C 0.0033 0.0016 'International Tables Vol C Tables 4.2.6.8 and 6.1.1.4'
H H 0.0000 0.0000 'International Tables Vol C Tables 4.2.6.8 and 6.1.1.4'
N N 0.0061 0.0033 'International Tables Vol C Tables 4.2.6.8 and 6.1.1.4'
O O 0.0106 0.0060 'International Tables Vol C Tables 4.2.6.8 and 6.1.1.4'
Cl Cl 0.1484 0.1585 'International Tables Vol C Tables 4.2.6.8 and 6.1.1.4'
Cu Cu 0.3201 1.2651 'International Tables Vol C Tables 4.2.6.8 and 6.1.1.4'

loop_
_geom_angle_atom_site_label_1
_geom_angle_atom_site_label_2
_geom_angle_atom_site_label_3
_geom_angle
N1 Cu1 N3 165.78(9)
N1 Cu1 N2 83.51(8)
N3 Cu1 N2 82.27(8)
N1 Cu1 Cl1 96.85(6)
N3 Cu1 Cl1 97.34(7)
N2 Cu1 Cl1 173.76(6)
C5 N1 C1 119.0(2)
C5 N1 Cu1 113.59(16)
C1 N1 Cu1 127.37(18)
C7 N2 C6 112.7(2)
C7 N2 C13 109.12(19)
C6 N2 C13 113.8(2)
C7 N2 Cu1 105.49(15)
C6 N2 Cu1 105.20(15)
C13 N2 Cu1 110.14(16)
C12 N3 C8 119.5(2)
C12 N3 Cu1 127.13(18)
C8 N3 Cu1 113.38(16)
N1 C1 C2 122.4(3)
N1 C1 H1 115.6(18)
C2 C1 H1 121.9(18)
C1 C2 C3 118.6(3)
C1 C2 H2 120(2)
C3 C2 H2 121.6(19)
C2 C3 C4 119.8(2)
C2 C3 H3 117.1(19)
C4 C3 H3 123.0(19)
C3 C4 C5 118.6(3)
C3 C4 H4 121.5(16)
C5 C4 H4 119.7(16)
N1 C5 C4 121.5(2)
N1 C5 C6 115.6(2)
C4 C5 C6 122.9(2)
N2 C6 C5 110.6(2)
N2 C6 H6A 107.8(14)
C5 C6 H6A 109.2(14)
N2 C6 H6B 111.9(15)
C5 C6 H6B 110.3(14)
H6A C6 H6B 107(2)
N2 C7 C8 109.0(2)
N2 C7 H7A 106.6(14)
C8 C7 H7A 110.7(15)
N2 C7 H7B 110.0(16)
C8 C7 H7B 112.6(16)
H7A C7 H7B 108(2)
N3 C8 C9 121.4(2)
N3 C8 C7 115.8(2)
C9 C8 C7 122.7(2)
C8 C9 C10 118.7(3)
C8 C9 H9 116.9(18)
C10 C9 H9 124.3(18)
C11 C10 C9 119.5(3)
C11 C10 H10 121(2)
C9 C10 H10 120(2)
C10 C11 C12 119.2(3)
C10 C11 H11 122(2)
C12 C11 H11 118(2)
N3 C12 C11 121.7(3)
N3 C12 H12 117.8(16)
C11 C12 H12 120.5(16)
N2 C13 C14 112.2(2)
N2 C13 H13A 105.2(16)
C14 C13 H13A 110.0(16)
N2 C13 H13B 100.2(16)
C14 C13 H13B 114.7(16)
H13A C13 H13B 114(2)
C15 C14 C19 119.8(2)
C15 C14 C13 117.4(2)
C19 C14 C13 122.7(2)
C14 C15 C16 121.4(3)
C14 C15 H15 122.3(16)
C16 C15 H15 116.3(16)
C17 C16 C15 119.7(3)
C17 C16 H16 127(2)
C15 C16 H16 113(2)
C16 C17 C18 119.4(3)
C16 C17 H17 120.0(16)
C18 C17 H17 120.2(17)
C17 C18 C19 121.5(3)
C17 C18 C23 121.1(3)
C19 C18 C23 117.3(3)
C14 C19 C18 117.9(3)
C14 C19 C20 122.9(3)
C18 C19 C20 119.2(3)
C21 C20 C19 119.7(3)
C21 C20 H20 119.0(19)
C19 C20 H20 121.1(19)
C20 C21 C22 122.4(3)
C20 C21 H21 120(2)
C22 C21 H21 118(2)
C23 C22 C21 119.5(3)
C23 C22 H22 115(2)
C21 C22 H22 126(2)
C22 C23 C18 121.8(3)
C22 C23 H23 123.0(18)
C18 C23 H23 115.1(18)
O2 Cl2 O4 110.47(16)
O2 Cl2 O5 108.79(15)
O4 Cl2 O5 109.56(14)
O2 Cl2 O3 110.97(18)
O4 Cl2 O3 107.65(15)
O5 Cl2 O3 109.39(15)

loop_
_geom_bond_atom_site_label_1
_geom_bond_atom_site_label_2
_geom_bond_distance
Cu1 N1 1.981(2)
Cu1 N3 1.986(2)
Cu1 N2 2.042(2)
Cu1 Cl1 2.2522(9)
N1 C5 1.345(3)
N1 C1 1.346(3)
N2 C7 1.486(3)
N2 C6 1.491(3)
N2 C13 1.514(3)
N3 C12 1.345(3)
N3 C8 1.347(3)
C1 C2 1.373(4)
C1 H1 0.83(3)
C2 C3 1.376(4)
C2 H2 0.89(3)
C3 C4 1.387(4)
C3 H3 0.92(3)
C4 C5 1.387(3)
C4 H4 0.99(3)
C5 C6 1.512(3)
C6 H6A 0.99(3)
C6 H6B 0.99(3)
C7 C8 1.503(4)
C7 H7A 0.94(2)
C7 H7B 1.00(3)
C8 C9 1.385(3)
C9 C10 1.390(4)
C9 H9 0.91(3)
C10 C11 1.373(4)
C10 H10 0.89(3)
C11 C12 1.377(4)
C11 H11 0.90(3)
C12 H12 0.88(2)
C13 C14 1.517(4)
C13 H13A 0.95(3)
C13 H13B 0.92(3)
C14 C15 1.377(4)
C14 C19 1.420(4)
C15 C16 1.409(4)
C15 H15 0.95(3)
C16 C17 1.390(5)
C16 H16 0.93(3)
C17 C18 1.391(4)
C17 H17 0.90(3)
C18 C19 1.422(4)
C18 C23 1.450(4)
C19 C20 1.433(4)
C20 C21 1.362(4)
C20 H20 0.90(3)
C21 C22 1.393(5)
C21 H21 1.03(4)
C22 C23 1.353(5)
C22 H22 1.02(3)
C23 H23 1.11(3)
Cl2 O2 1.423(2)
Cl2 O4 1.433(2)
Cl2 O5 1.442(2)
Cl2 O3 1.442(2)

loop_
_geom_torsion_atom_site_label_1
_geom_torsion_atom_site_label_2
_geom_torsion_atom_site_label_3
_geom_torsion_atom_site_label_4
_geom_torsion
N3 Cu1 N1 C5 -15.2(4)
N2 Cu1 N1 C5 -17.40(16)
Cl1 Cu1 N1 C5 168.88(15)
N3 Cu1 N1 C1 163.8(3)
N2 Cu1 N1 C1 161.6(2)
Cl1 Cu1 N1 C1 -12.1(2)
N1 Cu1 N2 C7 147.96(16)
N3 Cu1 N2 C7 -31.51(15)
Cl1 Cu1 N2 C7 -118.4(5)
N1 Cu1 N2 C6 28.59(15)
N3 Cu1 N2 C6 -150.87(15)
Cl1 Cu1 N2 C6 122.3(5)
N1 Cu1 N2 C13 -94.42(15)
N3 Cu1 N2 C13 86.12(15)
Cl1 Cu1 N2 C13 -0.7(6)
N1 Cu1 N3 C12 -165.6(3)
N2 Cu1 N3 C12 -163.4(2)
Cl1 Cu1 N3 C12 10.3(2)
N1 Cu1 N3 C8 16.4(4)
N2 Cu1 N3 C8 18.53(16)
Cl1 Cu1 N3 C8 -167.75(15)
C5 N1 C1 C2 -1.1(4)
Cu1 N1 C1 C2 -179.99(18)
N1 C1 C2 C3 -0.5(4)
C1 C2 C3 C4 1.0(4)
C2 C3 C4 C5 0.0(4)
C1 N1 C5 C4 2.1(3)
Cu1 N1 C5 C4 -178.80(19)
C1 N1 C5 C6 -178.1(2)
Cu1 N1 C5 C6 1.0(3)
C3 C4 C5 N1 -1.6(4)
C3 C4 C5 C6 178.6(2)
C7 N2 C6 C5 -149.4(2)
C13 N2 C6 C5 85.7(3)
Cu1 N2 C6 C5 -34.9(2)
N1 C5 C6 N2 23.9(3)
C4 C5 C6 N2 -156.3(2)
C6 N2 C7 C8 152.9(2)
C13 N2 C7 C8 -79.7(3)
Cu1 N2 C7 C8 38.7(2)
C12 N3 C8 C9 -1.1(4)
Cu1 N3 C8 C9 177.1(2)
C12 N3 C8 C7 -178.5(2)
Cu1 N3 C8 C7 -0.3(3)
N2 C7 C8 N3 -26.7(3)
N2 C7 C8 C9 155.9(2)
N3 C8 C9 C10 -0.5(4)
C7 C8 C9 C10 176.7(2)
C8 C9 C10 C11 1.7(4)
C9 C10 C11 C12 -1.3(4)
C8 N3 C12 C11 1.5(4)
Cu1 N3 C12 C11 -176.47(19)
C10 C11 C12 N3 -0.3(4)
C7 N2 C13 C14 156.5(2)
C6 N2 C13 C14 -76.7(3)
Cu1 N2 C13 C14 41.1(2)
N2 C13 C14 C15 -84.0(3)
N2 C13 C14 C19 92.0(3)
C19 C14 C15 C16 -4.3(4)
C13 C14 C15 C16 171.8(2)
C14 C15 C16 C17 -0.4(4)
C15 C16 C17 C18 3.2(4)
C16 C17 C18 C19 -1.5(4)
C16 C17 C18 C23 177.7(3)
C15 C14 C19 C18 5.9(3)
C13 C14 C19 C18 -170.0(2)
C15 C14 C19 C20 -173.2(2)
C13 C14 C19 C20 11.0(4)
C17 C18 C19 C14 -3.1(4)
C23 C18 C19 C14 177.8(2)
C17 C18 C19 C20 176.0(2)
C23 C18 C19 C20 -3.1(4)
C14 C19 C20 C21 -179.7(2)
C18 C19 C20 C21 1.3(4)
C19 C20 C21 C22 1.0(4)
C20 C21 C22 C23 -1.3(5)
C21 C22 C23 C18 -0.8(5)
C17 C18 C23 C22 -176.2(3)
C19 C18 C23 C22 3.0(4)

loop_
_platon_squeeze_void_nr
_platon_squeeze_void_average_x
_platon_squeeze_void_average_y
_platon_squeeze_void_average_z
_platon_squeeze_void_volume
_platon_squeeze_void_count_electrons
_platon_squeeze_void_content
1 0.302 0.177 0.861 19 4 ' '
2 0.802 0.177 0.639 19 4 ' '
3 0.302 0.323 0.361 19 4 ' '
4 0.802 0.323 0.139 19 4 ' '
5 0.198 0.677 0.861 19 4 ' '
6 0.698 0.677 0.639 19 4 ' '
7 0.198 0.823 0.361 19 4 ' '
8 0.698 0.823 0.139 19 4 ' '
